data_4343651
loop_
_publ_author_name
'Couch, T.W.'
'Lokken, D.A.'
'Corbett, J.D.'

_publ_section_title
;
 The crystal structures of tetratellurium(2+) tetrachloroaluminate and
 heptachlorodialuminate, Te4(2+) (Al Cl4)2(-) and Te4(2+) (Al2 Cl7)2(-)
;
_journal_name_full 'Inorganic Chemistry'
_journal_page_first 357
_journal_page_last 362
_journal_volume 11
_journal_year 1972
_chemical_formula_sum 'Al4 Cl14 Te4'
_chemical_name_systematic 'Te4 (Al2 Cl7)2'
_space_group_IT_number 14
_symmetry_space_group_name_Hall '-P 2ybc'
_symmetry_space_group_name_H-M 'P 1 21/c 1'
_cell_angle_alpha 90
_cell_angle_beta 90.2
_cell_angle_gamma 90
_cell_formula_units_Z 2
_cell_length_a 9.113
_cell_length_b 11.151
_cell_length_c 13.096
_cell_volume 1330.795
_citation_journal_id_ASTM INOCAJ
_cod_data_source_file Couch_INOCAJ_1972_1718.cif
_cod_data_source_block Al4Cl14Te4
_cod_database_code 4343651

loop_
_symmetry_equiv_pos_as_xyz
x,y,z
-x,y+1/2,-z+1/2
-x,-y,-z
x,-y-1/2,z-1/2

loop_
_atom_site_label
_atom_site_type_symbol
_atom_site_fract_x
_atom_site_fract_y
_atom_site_fract_z
_atom_site_occupancy
_atom_site_U_iso_or_equiv
Cl2 Cl 0.6727 0.8777 0.3371 1 0.0
Cl1 Cl 0.9073 0.8282 0.1332 1 0.0
Al1 Al 0.8818 0.8221 0.2946 1 0.0
Cl4 Cl 0.0256 0.9714 0.3554 1 0.0
Cl7 Cl 0.3686 0.0806 0.301 1 0.0
Te2 Te 0.68 0.0626 0.0455 1 0.0
Cl6 Cl 0.2814 0.7829 0.2384 1 0.0
Cl3 Cl 0.9524 0.665 0.3677 1 0.0
Al2 Al 0.2613 0.9222 0.3446 1 0.0
Cl5 Cl 0.3131 0.863 0.4939 1 0.0
Te1 Te 0.5643 0.8441 0.0329 1 0.0
